data_2231883
loop_
_publ_author_name
'Li, Hui'
'Jiang, Hongshi'
'Sun, Hong'

_publ_section_title
;
 Hexa-\m-chlorido-\m~4~-oxido-tetrakis({1-[(pyridin-2-yl)methyl]-1<i>H</i>-benzimidazole-\k<i>N</i>^3^}copper(II))
;
_journal_coeditor_code HB6384
_journal_issue 10
_journal_name_full 'Acta Crystallographica Section E'
_journal_page_first m1372
_journal_paper_doi 10.1107/S1600536811035252
_journal_volume 67
_journal_year 2011
_chemical_formula_iupac '[Cu4 Cl6 O (C13 H11 N3)4]'
_chemical_formula_moiety 'C52 H44 Cl6 Cu4 N12 O'
_chemical_formula_sum 'C52 H44 Cl6 Cu4 N12 O'
_chemical_formula_weight 1319.85
_chemical_name_systematic
;
Hexa-\m-chlorido-\m~4~-oxido-tetrakis({1-[(pyridin-2-yl)methyl]-
1<i>H</i>-benzimidazole-\k<i>N</i>^3^}copper(II))
;
_space_group_IT_number 82
_symmetry_cell_setting tetragonal
_symmetry_space_group_name_Hall 'I -4'
_symmetry_space_group_name_H-M 'I -4'
_atom_sites_solution_hydrogens geom
_atom_sites_solution_primary direct
_atom_sites_solution_secondary difmap
_audit_creation_method SHELXL-97
_cell_angle_alpha 90.00
_cell_angle_beta 90.00
_cell_angle_gamma 90.00
_cell_formula_units_Z 2
_cell_length_a 13.8532(12)
_cell_length_b 13.8532(12)
_cell_length_c 14.507(3)
_cell_measurement_reflns_used 3492
_cell_measurement_temperature 294(2)
_cell_measurement_theta_max 25.2503
_cell_measurement_theta_min 2.8081
_cell_volume 2784.1(7)
_computing_cell_refinement 'CrystalClear (Rigaku/MSC, 2005)'
_computing_data_collection 'CrystalClear (Rigaku/MSC, 2005)'
_computing_data_reduction 'CrystalClear (Rigaku/MSC, 2005)'
_computing_molecular_graphics 'SHELXTL (Sheldrick, 2008)'
_computing_publication_material 'SHELXTL (Sheldrick, 2008)'
_computing_structure_refinement 'SHELXL97 (Sheldrick, 2008)'
_computing_structure_solution 'SHELXS97 (Sheldrick, 2008)'
_diffrn_ambient_temperature 293(2)
_diffrn_detector_area_resol_mean 9
_diffrn_measured_fraction_theta_full 1.000
_diffrn_measured_fraction_theta_max 1.000
_diffrn_measurement_device_type 'Rigaku Mercury CCD'
_diffrn_measurement_method \w
_diffrn_radiation_monochromator graphite
_diffrn_radiation_source 'fine-focus sealed tube'
_diffrn_radiation_type MoK\a
_diffrn_radiation_wavelength 0.71073
_diffrn_reflns_av_R_equivalents 0.0327
_diffrn_reflns_av_sigmaI/netI 0.0390
_diffrn_reflns_limit_h_max 16
_diffrn_reflns_limit_h_min -14
_diffrn_reflns_limit_k_max 14
_diffrn_reflns_limit_k_min -16
_diffrn_reflns_limit_l_max 17
_diffrn_reflns_limit_l_min -17
_diffrn_reflns_number 7149
_diffrn_reflns_theta_full 24.99
_diffrn_reflns_theta_max 24.99
_diffrn_reflns_theta_min 2.03
_diffrn_standards_decay_% 0
_diffrn_standards_interval_count 0
_diffrn_standards_interval_time 0
_exptl_absorpt_coefficient_mu 1.845
_exptl_absorpt_correction_T_max 0.691
_exptl_absorpt_correction_T_min 0.637
_exptl_absorpt_correction_type multi-scan
_exptl_absorpt_process_details '(CrystalClear; Rigaku/MSC, 2005)'
_exptl_crystal_colour brown
_exptl_crystal_density_diffrn 1.574
_exptl_crystal_density_method 'not measured'
_exptl_crystal_description block
_exptl_crystal_F_000 1332
_exptl_crystal_size_max 0.25
_exptl_crystal_size_mid 0.23
_exptl_crystal_size_min 0.20
_refine_diff_density_max 0.344
_refine_diff_density_min -0.172
_refine_ls_abs_structure_details 'Flack (1983), 1172 Friedel pairs'
_refine_ls_abs_structure_Flack 0.005(15)
_refine_ls_extinction_method none
_refine_ls_goodness_of_fit_ref 1.063
_refine_ls_hydrogen_treatment constr
_refine_ls_matrix_type full
_refine_ls_number_constraints 0
_refine_ls_number_parameters 170
_refine_ls_number_reflns 2467
_refine_ls_number_restraints 0
_refine_ls_restrained_S_all 1.063
_refine_ls_R_factor_all 0.0367
_refine_ls_R_factor_gt 0.0280
_refine_ls_shift/su_max 0.001
_refine_ls_shift/su_mean 0.000
_refine_ls_structure_factor_coef Fsqd
_refine_ls_weighting_details 'calc w=1/[\s^2^(Fo^2^)+(0.0286P)^2^] where P=(Fo^2^+2Fc^2^)/3'
_refine_ls_weighting_scheme calc
_refine_ls_wR_factor_gt 0.0580
_refine_ls_wR_factor_ref 0.0623
_reflns_number_gt 2178
_reflns_number_total 2467
_reflns_threshold_expression I>2\s(I)
_cod_data_source_file hb6384.cif
_cod_data_source_block I
_cod_original_cell_volume 2784.1(6)
_cod_database_code 2231883
_cod_database_fobs_code 2231883

loop_
_symmetry_equiv_pos_as_xyz
'x, y, z'
'-x, -y, z'
'y, -x, -z'
'-y, x, -z'
'x+1/2, y+1/2, z+1/2'
'-x+1/2, -y+1/2, z+1/2'
'y+1/2, -x+1/2, -z+1/2'
'-y+1/2, x+1/2, -z+1/2'

loop_
_atom_site_type_symbol
_atom_site_label
_atom_site_fract_x
_atom_site_fract_y
_atom_site_fract_z
_atom_site_U_iso_or_equiv
_atom_site_adp_type
_atom_site_calc_flag
_atom_site_refinement_flags
_atom_site_occupancy
_atom_site_symmetry_multiplicity
Cu Cu1 0.42929(3) 0.41004(3) 0.07467(3) 0.03400(12) Uani d . 1 1
Cl Cl1 0.28847(6) 0.47255(6) -0.00384(7) 0.0473(2) Uani d . 1 1
Cl Cl2 0.5000 0.5000 0.20129(8) 0.0637(4) Uani d S 1 2
N N3 0.3550(2) 0.3189(2) 0.1515(2) 0.0412(7) Uani d . 1 1
C C1 0.3592(3) 0.2243(3) 0.1520(3) 0.0498(10) Uani d . 1 1
H H1 0.3992 0.1887 0.1133 0.060 Uiso calc R 1 1
C C2 0.2867(3) 0.3436(3) 0.2180(2) 0.0485(10) Uani d . 1 1
C C7 0.2518(3) 0.2588(3) 0.2595(3) 0.0533(10) Uani d . 1 1
N N2 0.2998(3) 0.1839(2) 0.2144(2) 0.0548(9) Uani d . 1 1
C C6 0.1844(3) 0.2627(4) 0.3322(3) 0.0736(15) Uani d . 1 1
H H6 0.1636 0.2068 0.3616 0.088 Uiso calc R 1 1
C C3 0.2513(3) 0.4325(3) 0.2461(3) 0.0663(13) Uani d . 1 1
H H3 0.2726 0.4892 0.2184 0.080 Uiso calc R 1 1
C C4 0.1837(4) 0.4350(4) 0.3161(4) 0.0844(16) Uani d . 1 1
H H4 0.1593 0.4940 0.3359 0.101 Uiso calc R 1 1
C C5 0.1515(4) 0.3495(5) 0.3574(4) 0.0899(18) Uani d . 1 1
H H5 0.1056 0.3532 0.4040 0.108 Uiso calc R 1 1
C C8 0.2900(4) 0.0806(3) 0.2368(3) 0.0755(15) Uani d . 1 1
H H8A 0.2343 0.0721 0.2764 0.091 Uiso calc R 1 1
H H8B 0.3465 0.0601 0.2711 0.091 Uiso calc R 1 1
O O1 0.5000 0.5000 0.0000 0.0292(9) Uani d S 1 4
C C9 0.2789(3) 0.0170(3) 0.1543(3) 0.0563(10) Uani d . 1 1
C C10 0.1944(4) -0.0195(4) 0.1286(4) 0.0846(16) Uani d . 1 1
H H10 0.1380 -0.0038 0.1600 0.102 Uiso calc R 1 1
N N1 0.3632(4) -0.0017(4) 0.1100(4) 0.1075(18) Uani d . 1 1
C C12 0.2815(9) -0.1018(5) 0.0115(5) 0.128(3) Uani d . 1 1
H H12 0.2863 -0.1449 -0.0374 0.154 Uiso calc R 1 1
C C11 0.1926(7) -0.0858(5) 0.0487(5) 0.116(2) Uani d . 1 1
H H11 0.1364 -0.1138 0.0261 0.139 Uiso calc R 1 1
C C13 0.3600(8) -0.0601(5) 0.0405(6) 0.140(4) Uani d . 1 1
H H13 0.4172 -0.0730 0.0093 0.168 Uiso calc R 1 1

loop_
_atom_site_aniso_label
_atom_site_aniso_U_11
_atom_site_aniso_U_22
_atom_site_aniso_U_33
_atom_site_aniso_U_12
_atom_site_aniso_U_13
_atom_site_aniso_U_23
Cu1 0.0374(2) 0.0322(2) 0.03237(19) -0.00702(17) 0.0024(2) 0.00311(19)
Cl1 0.0319(5) 0.0549(5) 0.0552(5) -0.0045(4) -0.0026(4) 0.0094(5)
Cl2 0.0911(11) 0.0707(10) 0.0294(6) -0.0472(9) 0.000 0.000
N3 0.0419(18) 0.0393(18) 0.0425(16) -0.0130(14) 0.0009(14) 0.0065(14)
C1 0.061(3) 0.045(2) 0.043(2) -0.0162(19) -0.006(2) 0.0044(19)
C2 0.045(2) 0.058(3) 0.042(2) -0.0166(19) -0.0002(18) 0.007(2)
C7 0.054(2) 0.060(3) 0.045(2) -0.021(2) 0.001(2) 0.010(2)
N2 0.068(2) 0.048(2) 0.048(2) -0.0231(17) -0.0028(18) 0.0152(17)
C6 0.064(3) 0.096(4) 0.061(3) -0.035(3) 0.005(2) 0.030(3)
C3 0.073(3) 0.060(3) 0.066(3) -0.015(2) 0.021(3) 0.003(2)
C4 0.083(4) 0.080(4) 0.091(4) -0.003(3) 0.037(3) 0.002(3)
C5 0.084(4) 0.102(5) 0.084(4) -0.016(3) 0.040(3) 0.002(3)
C8 0.108(4) 0.054(3) 0.065(3) -0.030(3) -0.008(3) 0.021(2)
O1 0.0293(14) 0.0293(14) 0.029(2) 0.000 0.000 0.000
C9 0.064(3) 0.042(2) 0.064(3) -0.002(2) 0.010(2) 0.020(2)
C10 0.093(4) 0.081(4) 0.081(4) -0.020(3) 0.010(3) 0.001(3)
N1 0.107(4) 0.085(3) 0.130(5) 0.035(3) 0.033(3) 0.025(3)
C12 0.229(11) 0.066(4) 0.090(5) -0.007(6) 0.033(7) 0.000(4)
C11 0.158(7) 0.092(5) 0.097(5) -0.030(5) -0.005(5) 0.008(4)
C13 0.202(10) 0.064(5) 0.154(8) 0.052(5) 0.079(7) 0.012(5)

loop_
_atom_type_symbol
_atom_type_description
_atom_type_scat_dispersion_real
_atom_type_scat_dispersion_imag
_atom_type_scat_source
C C 0.0033 0.0016 'International Tables Vol C Tables 4.2.6.8 and 6.1.1.4'
H H 0.0000 0.0000 'International Tables Vol C Tables 4.2.6.8 and 6.1.1.4'
N N 0.0061 0.0033 'International Tables Vol C Tables 4.2.6.8 and 6.1.1.4'
O O 0.0106 0.0060 'International Tables Vol C Tables 4.2.6.8 and 6.1.1.4'
Cl Cl 0.1484 0.1585 'International Tables Vol C Tables 4.2.6.8 and 6.1.1.4'
Cu Cu 0.3201 1.2651 'International Tables Vol C Tables 4.2.6.8 and 6.1.1.4'

loop_
_geom_angle_atom_site_label_1
_geom_angle_atom_site_label_2
_geom_angle_atom_site_label_3
_geom_angle_site_symmetry_1
_geom_angle_site_symmetry_3
_geom_angle
O1 Cu1 N3 . . 179.14(9)
O1 Cu1 Cl1 . 4_655 85.68(3)
N3 Cu1 Cl1 . 4_655 95.10(9)
O1 Cu1 Cl1 . . 85.03(3)
N3 Cu1 Cl1 . . 94.25(9)
Cl1 Cu1 Cl1 4_655 . 120.483(17)
O1 Cu1 Cl2 . . 83.56(2)
N3 Cu1 Cl2 . . 96.40(9)
Cl1 Cu1 Cl2 4_655 . 117.17(3)
Cl1 Cu1 Cl2 . . 119.88(3)
Cu1 Cl1 Cu1 3_565 . 80.69(3)
Cu1 Cl2 Cu1 . 2_665 81.58(4)
C1 N3 C2 . . 105.8(3)
C1 N3 Cu1 . . 128.2(3)
C2 N3 Cu1 . . 126.0(2)
N3 C1 N2 . . 113.1(4)
N3 C1 H1 . . 123.5
N2 C1 H1 . . 123.5
C3 C2 N3 . . 131.4(3)
C3 C2 C7 . . 119.6(4)
N3 C2 C7 . . 108.9(4)
N2 C7 C2 . . 104.9(4)
N2 C7 C6 . . 134.1(4)
C2 C7 C6 . . 121.0(5)
C1 N2 C7 . . 107.4(3)
C1 N2 C8 . . 127.5(4)
C7 N2 C8 . . 125.1(4)
C5 C6 C7 . . 117.8(4)
C5 C6 H6 . . 121.1
C7 C6 H6 . . 121.1
C4 C3 C2 . . 118.6(4)
C4 C3 H3 . . 120.7
C2 C3 H3 . . 120.7
C3 C4 C5 . . 120.6(5)
C3 C4 H4 . . 119.7
C5 C4 H4 . . 119.7
C6 C5 C4 . . 122.3(5)
C6 C5 H5 . . 118.8
C4 C5 H5 . . 118.8
N2 C8 C9 . . 113.9(4)
N2 C8 H8A . . 108.8
C9 C8 H8A . . 108.8
N2 C8 H8B . . 108.8
C9 C8 H8B . . 108.8
H8A C8 H8B . . 107.7
Cu1 O1 Cu1 2_665 4_655 108.564(12)
Cu1 O1 Cu1 2_665 . 111.30(2)
Cu1 O1 Cu1 4_655 . 108.564(12)
Cu1 O1 Cu1 2_665 3_565 108.564(12)
Cu1 O1 Cu1 4_655 3_565 111.30(2)
Cu1 O1 Cu1 . 3_565 108.564(12)
C10 C9 N1 . . 123.5(5)
C10 C9 C8 . . 122.7(5)
N1 C9 C8 . . 113.8(5)
C9 C10 C11 . . 118.1(6)
C9 C10 H10 . . 121.0
C11 C10 H10 . . 121.0
C13 N1 C9 . . 117.3(7)
C13 C12 C11 . . 123.7(8)
C13 C12 H12 . . 118.1
C11 C12 H12 . . 118.1
C12 C11 C10 . . 113.3(7)
C12 C11 H11 . . 123.3
C10 C11 H11 . . 123.3
N1 C13 C12 . . 123.9(8)
N1 C13 H13 . . 118.0
C12 C13 H13 . . 118.0

loop_
_geom_bond_atom_site_label_1
_geom_bond_atom_site_label_2
_geom_bond_site_symmetry_2
_geom_bond_distance
_geom_bond_publ_flag
Cu1 O1 . 1.9199(4) y
Cu1 N3 . 1.974(3) y
Cu1 Cl1 4_655 2.3961(10) y
Cu1 Cl1 . 2.4192(10) y
Cu1 Cl2 . 2.4263(10) y
Cl1 Cu1 3_565 2.3961(9) ?
Cl2 Cu1 2_665 2.4263(10) ?
N3 C1 . 1.313(4) ?
N3 C2 . 1.394(5) ?
C1 N2 . 1.345(5) ?
C1 H1 . 0.9300 ?
C2 C3 . 1.386(6) ?
C2 C7 . 1.407(5) ?
C7 N2 . 1.395(6) ?
C7 C6 . 1.409(6) ?
N2 C8 . 1.474(5) ?
C6 C5 . 1.337(8) ?
C6 H6 . 0.9300 ?
C3 C4 . 1.382(6) ?
C3 H3 . 0.9300 ?
C4 C5 . 1.400(7) ?
C4 H4 . 0.9300 ?
C5 H5 . 0.9300 ?
C8 C9 . 1.494(7) ?
C8 H8A . 0.9700 ?
C8 H8B . 0.9700 ?
O1 Cu1 2_665 1.9199(4) ?
O1 Cu1 4_655 1.9199(4) ?
O1 Cu1 3_565 1.9199(4) ?
C9 C10 . 1.328(6) ?
C9 N1 . 1.358(6) ?
C10 C11 . 1.480(8) ?
C10 H10 . 0.9300 ?
N1 C13 . 1.293(9) ?
C12 C13 . 1.301(12) ?
C12 C11 . 1.362(10) ?
C12 H12 . 0.9300 ?
C11 H11 . 0.9300 ?
C13 H13 . 0.9300 ?

loop_
_geom_torsion_atom_site_label_1
_geom_torsion_atom_site_label_2
_geom_torsion_atom_site_label_3
_geom_torsion_atom_site_label_4
_geom_torsion_site_symmetry_1
_geom_torsion_site_symmetry_4
_geom_torsion
O1 Cu1 Cl1 Cu1 . 3_565 -1.10(2)
N3 Cu1 Cl1 Cu1 . 3_565 178.42(9)
Cl1 Cu1 Cl1 Cu1 4_655 3_565 -83.12(4)
Cl2 Cu1 Cl1 Cu1 . 3_565 78.54(4)
O1 Cu1 Cl2 Cu1 . 2_665 0.0
N3 Cu1 Cl2 Cu1 . 2_665 -179.13(9)
Cl1 Cu1 Cl2 Cu1 4_655 2_665 81.77(3)
Cl1 Cu1 Cl2 Cu1 . 2_665 -80.48(3)
O1 Cu1 N3 C1 . . 150(6)
Cl1 Cu1 N3 C1 4_655 . -4.5(3)
Cl1 Cu1 N3 C1 . . 116.6(3)
Cl2 Cu1 N3 C1 . . -122.7(3)
O1 Cu1 N3 C2 . . -31(6)
Cl1 Cu1 N3 C2 4_655 . 174.8(3)
Cl1 Cu1 N3 C2 . . -64.1(3)
Cl2 Cu1 N3 C2 . . 56.7(3)
C2 N3 C1 N2 . . -0.7(4)
Cu1 N3 C1 N2 . . 178.8(2)
C1 N3 C2 C3 . . -178.6(4)
Cu1 N3 C2 C3 . . 2.0(6)
C1 N3 C2 C7 . . 1.2(4)
Cu1 N3 C2 C7 . . -178.3(2)
C3 C2 C7 N2 . . 178.6(4)
N3 C2 C7 N2 . . -1.2(4)
C3 C2 C7 C6 . . -2.8(6)
N3 C2 C7 C6 . . 177.4(4)
N3 C1 N2 C7 . . -0.1(4)
N3 C1 N2 C8 . . -176.6(4)
C2 C7 N2 C1 . . 0.8(4)
C6 C7 N2 C1 . . -177.6(5)
C2 C7 N2 C8 . . 177.4(4)
C6 C7 N2 C8 . . -1.0(8)
N2 C7 C6 C5 . . -178.9(5)
C2 C7 C6 C5 . . 3.0(7)
N3 C2 C3 C4 . . -178.9(4)
C7 C2 C3 C4 . . 1.4(7)
C2 C3 C4 C5 . . -0.2(8)
C7 C6 C5 C4 . . -1.8(9)
C3 C4 C5 C6 . . 0.5(9)
C1 N2 C8 C9 . . -48.8(6)
C7 N2 C8 C9 . . 135.3(4)
N3 Cu1 O1 Cu1 . 2_665 88(6)
Cl1 Cu1 O1 Cu1 4_655 2_665 -117.99(3)
Cl1 Cu1 O1 Cu1 . 2_665 120.87(3)
Cl2 Cu1 O1 Cu1 . 2_665 0.0
N3 Cu1 O1 Cu1 . 4_655 -153(6)
Cl1 Cu1 O1 Cu1 4_655 4_655 1.44(3)
Cl1 Cu1 O1 Cu1 . 4_655 -119.70(3)
Cl2 Cu1 O1 Cu1 . 4_655 119.434(8)
N3 Cu1 O1 Cu1 . 3_565 -32(6)
Cl1 Cu1 O1 Cu1 4_655 3_565 122.58(3)
Cl1 Cu1 O1 Cu1 . 3_565 1.43(3)
Cl2 Cu1 O1 Cu1 . 3_565 -119.434(8)
N2 C8 C9 C10 . . -102.8(6)
N2 C8 C9 N1 . . 78.9(5)
N1 C9 C10 C11 . . 1.4(7)
C8 C9 C10 C11 . . -176.8(4)
C10 C9 N1 C13 . . -1.6(7)
C8 C9 N1 C13 . . 176.8(5)
C13 C12 C11 C10 . . -2.7(10)
C9 C10 C11 C12 . . 0.6(8)
C9 N1 C13 C12 . . -0.5(10)
C11 C12 C13 N1 . . 2.8(13)
